data_7157716
loop_
_publ_author_name
'Moneva Lorente, Pau'
'Wallabregue, Antoine'
'Zinna, Francesco'
'Besnard, C\'eline'
'Di Bari, Lorenzo'
'Lacour, J\'er\^ome'

_publ_section_title
;
 Synthesis and properties of chiral fluorescent helicene-BODIPY
 conjugates.
;
_journal_issue 38
_journal_name_full 'Organic &amp; biomolecular chemistry'
_journal_page_first 7677
_journal_page_last 7684
_journal_paper_doi 10.1039/d0ob01809k
_journal_volume 18
_journal_year 2020
_chemical_formula_moiety 'C32 H26 B F5 N3 O2, B F4'
_chemical_formula_sum 'C32 H26 B2 F9 N3 O2'
_chemical_formula_weight 677.18
_space_group_crystal_system triclinic
_space_group_IT_number 2
_space_group_name_Hall '-P 1'
_space_group_name_H-M_alt 'P -1'
_atom_sites_solution_hydrogens geom
_atom_sites_solution_primary dual
_audit_creation_date 2018-02-20
_audit_creation_method
;
Olex2 1.2
(compiled 2017.08.10 svn.r3458 for OlexSys, GUI svn.r5381)
;
_audit_update_record
;
2020-08-19 deposited with the CCDC.	2020-09-15 downloaded from the CCDC.
;
_cell_angle_alpha 92.741(3)
_cell_angle_beta 106.371(3)
_cell_angle_gamma 107.992(3)
_cell_formula_units_Z 2
_cell_length_a 11.2245(5)
_cell_length_b 13.0227(5)
_cell_length_c 13.7251(5)
_cell_measurement_reflns_used 8420
_cell_measurement_temperature 180.00(10)
_cell_measurement_theta_max 72.6820
_cell_measurement_theta_min 3.5710
_cell_volume 1810.67(14)
_computing_cell_refinement 'CrysAlisPro 1.171.38.46 (Rigaku OD, 2015)'
_computing_data_collection 'CrysAlisPro 1.171.38.46 (Rigaku OD, 2015)'
_computing_data_reduction 'CrysAlisPro 1.171.38.46 (Rigaku OD, 2015)'
_computing_molecular_graphics 'Olex2 (Dolomanov et al., 2009)'
_computing_publication_material 'Olex2 (Dolomanov et al., 2009)'
_computing_structure_refinement 'ShelXL (Sheldrick, 2015)'
_computing_structure_solution 'ShelXT (Sheldrick, 2015)'
_diffrn_ambient_environment N~2~
_diffrn_ambient_temperature 180.00(10)
_diffrn_detector 'CCD plate'
_diffrn_detector_area_resol_mean 10.4679
_diffrn_detector_type Atlas
_diffrn_measured_fraction_theta_full 0.998
_diffrn_measured_fraction_theta_max 0.968
_diffrn_measurement_details
;
List of Runs (angles in degrees, time in seconds):

  # Type    Start    End  Width  t~exp~   \w     \q     \k     \f   Frames
#--------------------------------------------------------------------------
  1  \w   -110.00 -79.00   1.00    4.50    --  -38.94 -99.00 120.00   31
  2  \w   -122.00 -86.00   1.00    4.50    --  -38.94 -99.00  90.00   36
  3  \w   -123.00 -85.00   1.00    4.50    --  -38.94 -99.00  30.00   38
  4  \w   -116.00 -79.00   1.00    4.50    --  -38.94 -99.00 -30.00   37
  5  \w   -123.00 -81.00   1.00    4.50    --  -38.94 -99.00-120.00   42
  6  \w   -120.00 -79.00   1.00    4.50    --  -38.94 -99.00-180.00   41
  7  \w   -124.00 -94.00   1.00    4.50    --  -38.94 -99.00 -60.00   30
  8  \w     32.00  89.00   1.00   20.00    --  110.40 -61.00 -90.00   57
  9  \w     74.00  99.00   1.00   20.00    --  110.40 -94.00 -90.00   25
 10  \w     54.00 114.00   1.00   20.00    --  110.40-111.00-120.00   60
 11  \w     57.00 127.00   1.00   20.00    --  110.40 -77.00   0.00   70
 12  \w     63.00 106.00   1.00   20.00    --  110.40 -94.00 120.00   43
 13  \w     37.00 137.00   1.00   20.00    --  110.40 -30.00 -30.00  100
 14  \w     32.00 140.00   1.00   20.00    --  110.40 -45.00  90.00  108
 15  \w     29.00 112.00   1.00   20.00    --  110.40-111.00  30.00   83
 16  \w     26.00  70.00   1.00   20.00    --  110.40 -94.00 -90.00   44
 17  \w     28.00 178.00   1.00   20.00    --  110.40 -15.00-180.00  150
 18  \w     75.00 101.00   1.00    4.50    --   38.94-178.00-150.00   26
 19  \w     65.00 132.00   1.00    4.50    --   38.94 178.00 120.00   67
 20  \w     57.00  93.00   1.00    4.50    --   38.94 178.00  30.00   36
 21  \w     64.00 125.00   1.00    4.50    --   38.94 178.00 -30.00   61
 22  \w     61.00 112.00   1.00    4.50    --   38.94 178.00-120.00   51
 23  \w     57.00  83.00   1.00   20.00    --  110.40 178.00 120.00   26
 24  \w    -34.00  -8.00   1.00    4.50    --  -38.94 -57.00 120.00   26
 25  \w    -63.00 -13.00   1.00    4.50    --  -38.94 -38.00   0.00   50
 26  \w    -99.00 -48.00   1.00    4.50    --  -38.94 -57.00 -60.00   51
 27  \w    -86.00 -43.00   1.00    4.50    --  -38.94 -57.00 120.00   43
 28  \w    -45.00  -9.00   1.00    4.50    --  -38.94 -57.00 -60.00   36
 29  \w     -3.00  24.00   1.00    4.50    --   40.00  94.00-152.34   27
 30  \w      3.00  31.00   1.00    4.50    --   44.00  90.00  28.03   28
 31  \w      9.00  34.00   1.00    4.50    --   48.00  86.00 108.10   25
 32  \w     19.00  44.00   1.00    4.50    --   56.00  80.00-128.67   25
 33  \w     19.00  44.00   1.00    4.50    --   56.00  81.00-172.68   25
 34  \w     19.00  44.00   1.00    4.50    --   56.00  82.00 -77.56   25
 35  \w     19.00  46.00   1.00    4.50    --   56.00  81.00 141.61   27
 36  \w     19.00  44.00   1.00    4.50    --   56.00  82.00  12.96   25
 37  \w     29.00  80.00   1.00    4.50    --   64.00  75.00-143.72   51
 38  \w     28.00  71.00   1.00    4.50    --   64.00  76.00 -88.78   43
 39  \w     29.00  71.00   1.00    4.50    --   64.00  77.00  13.45   42
 40  \w     29.00  54.00   1.00    4.50    --   64.00  75.00  72.77   25
 41  \w     33.00  71.00   1.00    4.50    --   68.00  75.00 163.99   38
 42  \w     37.00  62.00   1.00    4.50    --   72.00  77.00 -31.64   25
 43  \w     36.00  82.00   1.00    4.50    --   72.00  76.00 103.47   46
 44  \w     41.00  46.00   1.00   20.00    --   76.00  66.00  52.13    5
;
_diffrn_measurement_device 'four-circle diffractometer'
_diffrn_measurement_device_type 'SuperNova, Dual, Cu at zero, Atlas'
_diffrn_measurement_method '\w scans'
_diffrn_orient_matrix_type 'CrysAlisPro convention (1999,Acta A55,543-557)'
_diffrn_orient_matrix_UB_11 0.0280183000
_diffrn_orient_matrix_UB_12 -0.1033077000
_diffrn_orient_matrix_UB_13 0.0346548000
_diffrn_orient_matrix_UB_21 0.1466846000
_diffrn_orient_matrix_UB_22 0.0547660000
_diffrn_orient_matrix_UB_23 0.0102895000
_diffrn_orient_matrix_UB_31 0.0277895000
_diffrn_orient_matrix_UB_32 0.0463063000
_diffrn_orient_matrix_UB_33 0.1126272000
_diffrn_radiation_monochromator mirror
_diffrn_radiation_probe x-ray
_diffrn_radiation_type CuK\a
_diffrn_radiation_wavelength 1.54184
_diffrn_reflns_av_R_equivalents 0.0201
_diffrn_reflns_av_unetI/netI 0.0188
_diffrn_reflns_Laue_measured_fraction_full 0.998
_diffrn_reflns_Laue_measured_fraction_max 0.968
_diffrn_reflns_limit_h_max 12
_diffrn_reflns_limit_h_min -13
_diffrn_reflns_limit_k_max 15
_diffrn_reflns_limit_k_min -15
_diffrn_reflns_limit_l_max 16
_diffrn_reflns_limit_l_min -14
_diffrn_reflns_number 17797
_diffrn_reflns_point_group_measured_fraction_full 0.998
_diffrn_reflns_point_group_measured_fraction_max 0.968
_diffrn_reflns_theta_full 67.684
_diffrn_reflns_theta_max 73.657
_diffrn_reflns_theta_min 3.393
_diffrn_source 'micro-focus sealed X-ray tube'
_diffrn_source_type 'SuperNova (Cu) X-ray Source'
_exptl_absorpt_coefficient_mu 0.948
_exptl_absorpt_correction_T_max 1.000
_exptl_absorpt_correction_T_min 0.488
_exptl_absorpt_correction_type gaussian
_exptl_absorpt_process_details
;
CrysAlisPro 1.171.38.46 (Rigaku Oxford Diffraction, 2015)
Numerical absorption correction based on gaussian integration over
			a multifaceted crystal model
Empirical absorption correction using spherical harmonics,
 implemented in SCALE3 ABSPACK scaling algorithm.
;
_exptl_crystal_colour red
_exptl_crystal_colour_primary red
_exptl_crystal_density_diffrn 1.242
_exptl_crystal_description plate
_exptl_crystal_F_000 692
_exptl_crystal_size_max 0.28
_exptl_crystal_size_mid 0.162
_exptl_crystal_size_min 0.014
_platon_squeeze_details
;
One hole representing about  22 percent of the volume of the unit-cell was located containing 129 electrons, which could correspond to about 3 dichloromethane molecules. The solvent molecules were not added to the formula.

;
_refine_diff_density_max 0.496
_refine_diff_density_min -0.350
_refine_diff_density_rms 0.045
_refine_ls_extinction_method none
_refine_ls_goodness_of_fit_ref 1.045
_refine_ls_hydrogen_treatment constr
_refine_ls_matrix_type full
_refine_ls_number_parameters 489
_refine_ls_number_reflns 7062
_refine_ls_number_restraints 172
_refine_ls_restrained_S_all 1.081
_refine_ls_R_factor_all 0.0602
_refine_ls_R_factor_gt 0.0516
_refine_ls_shift/su_max 0.001
_refine_ls_shift/su_mean 0.000
_refine_ls_structure_factor_coef Fsqd
_refine_ls_weighting_details 'w=1/[\s^2^(Fo^2^)+(0.0878P)^2^+0.5896P] where P=(Fo^2^+2Fc^2^)/3'
_refine_ls_weighting_scheme calc
_refine_ls_wR_factor_gt 0.1506
_refine_ls_wR_factor_ref 0.1593
_reflns_Friedel_coverage 0.000
_reflns_number_gt 5834
_reflns_number_total 7062
_reflns_threshold_expression 'I > 2\s(I)'
_cod_data_source_file d0ob01809k2.cif
_cod_data_source_block pml294_2_sq
_cod_depositor_comments 'Adding full bibliography for 7157716.cif.'
_cod_original_cell_volume 1810.66(12)
_cod_database_code 7157716
_shelx_shelxl_version_number 2017/1
_chemical_oxdiff_formula 'C32.6666 H26 B2 F9 N3 O2 Cl3 H3'
_shelx_space_group_comment
;
The symmetry employed for this shelxl refinement is uniquely defined
by the following loop, which should always be used as a source of
symmetry information in preference to the above space-group names.
They are only intended as comments.
;
_shelx_estimated_absorpt_t_max 0.987
_shelx_estimated_absorpt_t_min 0.777
_reflns_odcompleteness_completeness 99.89
_reflns_odcompleteness_iscentric 1
_reflns_odcompleteness_theta 67.29
_olex2_refinement_description
;
1. Fixed Uiso
 At 1.2 times of:
  All C(H) groups, All C(H,H) groups
 At 1.5 times of:
  All C(H,H,H) groups
2. Restrained distances
 F7A-B2 \\sim F7B-B2 \\sim F6A-B2 \\sim F8B-B2 \\sim F9B-B2 \\sim F8A-B2 \\sim
F9A-B2 \\sim F6B-B2
 with sigma of 0.02
 F7A-F6A \\sim F7A-F9A \\sim F7A-F8A \\sim F6A-F8A \\sim F6A-F9A \\sim F8A-F9A
 with sigma of 0.02
 F7B-F6B \\sim F7B-F8B \\sim F7B-F9B \\sim F6B-F8B \\sim F6B-F9B \\sim F8B-F9B
 with sigma of 0.02
 F3B-C37 \\sim F4A-C37 \\sim F3A-C37 \\sim F5B-C37 \\sim F5A-C37 \\sim F4B-C37
 with sigma of 0.02
 F4A-F5A \\sim F5A-F3A \\sim F3A-F4A
 with sigma of 0.02
3. Uiso/Uaniso restraints and constraints
Uanis(F8A) = Uanis(F8B)
Uanis(F3B) = Uanis(F4A)
4. Rigid body (RIGU) restrains
 F6A, F7A, F8A, F9A, B2
 with sigma for 1-2 distances of 0.004 and sigma for 1-3 distances of 0.004
 F6B, F7B, F8B, F9B, B2
 with sigma for 1-2 distances of 0.004 and sigma for 1-3 distances of 0.004
 F3A, F4A, F5A, C37
 with sigma for 1-2 distances of 0.004 and sigma for 1-3 distances of 0.004
 F3B, F4B, F5B, C37
 with sigma for 1-2 distances of 0.004 and sigma for 1-3 distances of 0.004
5. Others
 Sof(F6B)=Sof(F7B)=Sof(F8B)=Sof(F9B)=1-FVAR(1)
 Sof(F6A)=Sof(F7A)=Sof(F8A)=Sof(F9A)=FVAR(1)
 Sof(F3A)=Sof(F4A)=Sof(F5A)=1-FVAR(2)
 Sof(F3B)=Sof(F4B)=Sof(F5B)=FVAR(2)
6.a Secondary CH2 refined with riding coordinates:
 C11(H11A,H11B), C12(H12A,H12B)
6.b Aromatic/amide H refined with riding coordinates:
 C5(H5), C6(H6), C7(H7), C16(H16), C17(H17), C18(H18), C27(H27), C28(H28),
 C29(H29), C32(H32), C33(H33), C35(H35), C36(H36)
6.c Idealised Me refined as rotating group:
 C13(H13A,H13B,H13C), C21(H21A,H21B,H21C), C26(H26A,H26B,H26C)
;
_olex2_submission_special_instructions 'No special instructions were received'
_oxdiff_exptl_absorpt_empirical_details
;
Empirical correction (ABSPACK) includes:
- Absorption correction using spherical harmonics
- Frame scaling
;
_oxdiff_exptl_absorpt_empirical_full_max 1.341
_oxdiff_exptl_absorpt_empirical_full_min 0.787
_platon_squeeze_void_probe_radius 1.20

loop_
_space_group_symop_operation_xyz
'x, y, z'
'-x, -y, -z'

loop_
_atom_site_label
_atom_site_type_symbol
_atom_site_fract_x
_atom_site_fract_y
_atom_site_fract_z
_atom_site_U_iso_or_equiv
_atom_site_adp_type
_atom_site_occupancy
_atom_site_site_symmetry_order
_atom_site_calc_flag
_atom_site_refinement_flags_posn
_atom_site_refinement_flags_adp
_atom_site_refinement_flags_occupancy
_atom_site_disorder_assembly
_atom_site_disorder_group
F1 F 0.34283(16) 0.63276(11) 0.90061(10) 0.0707(4) Uani 1 1 d . . . . .
F2 F 0.54774(16) 0.62159(11) 0.92375(10) 0.0707(4) Uani 1 1 d . . . . .
F3A F 0.815(2) 1.0266(14) 1.2788(13) 0.118(8) Uani 0.128(5) 1 d D U P A 3
F3B F 0.7099(2) 1.0806(2) 1.27083(18) 0.0839(7) Uani 0.872(5) 1 d D U P A 4
F4A F 0.7187(15) 1.1320(15) 1.2348(13) 0.0839(7) Uani 0.128(5) 1 d D U P A 3
F4B F 0.8834(3) 1.0594(3) 1.2585(3) 0.1160(13) Uani 0.872(5) 1 d D U P A 4
F5A F 0.8907(13) 1.1471(16) 1.2052(11) 0.086(5) Uani 0.128(5) 1 d D U P A 3
F5B F 0.8134(6) 1.17885(18) 1.1846(2) 0.1362(16) Uani 0.872(5) 1 d D U P A 4
O20 O 0.34072(13) 0.22113(10) 0.57414(10) 0.0443(3) Uani 1 1 d . . . . .
O25 O 0.09813(14) 0.22151(11) 0.56933(11) 0.0502(3) Uani 1 1 d . . . . .
N1 N 0.38999(15) 0.56742(12) 0.75403(11) 0.0370(3) Uani 1 1 d . . . . .
N2 N 0.49739(16) 0.76682(13) 0.84325(12) 0.0418(3) Uani 1 1 d . . . . .
N10 N 0.27876(15) 0.50457(13) 0.38543(11) 0.0401(3) Uani 1 1 d . . . . .
C3 C 0.38472(16) 0.60678(14) 0.66366(13) 0.0350(3) Uani 1 1 d . . . . .
C4 C 0.42993(18) 0.72042(15) 0.66161(14) 0.0392(4) Uani 1 1 d . . . . .
C5 C 0.48706(19) 0.79583(15) 0.75267(14) 0.0417(4) Uani 1 1 d . . . . .
H5 H 0.519540 0.871325 0.747797 0.050 Uiso 1 1 calc R . . . .
C6 C 0.41933(19) 0.75878(16) 0.56624(14) 0.0426(4) Uani 1 1 d . . . . .
H6 H 0.446848 0.835323 0.565300 0.051 Uiso 1 1 calc R . . . .
C7 C 0.37119(19) 0.69043(16) 0.47541(14) 0.0427(4) Uani 1 1 d . . . . .
H7 H 0.364658 0.719410 0.412648 0.051 Uiso 1 1 calc R . . . .
C8 C 0.33101(17) 0.57629(15) 0.47489(13) 0.0373(4) Uani 1 1 d . . . . .
C9 C 0.33724(16) 0.53379(14) 0.56944(13) 0.0349(3) Uani 1 1 d . . . . .
C11 C 0.2534(2) 0.54735(17) 0.28602(14) 0.0446(4) Uani 1 1 d . . . . .
H11A H 0.230977 0.614348 0.294340 0.054 Uiso 1 1 calc R . . . .
H11B H 0.177146 0.492512 0.234123 0.054 Uiso 1 1 calc R . . . .
C12 C 0.3732(2) 0.57319(19) 0.24860(16) 0.0515(5) Uani 1 1 d . . . . .
H12A H 0.397169 0.506689 0.242055 0.062 Uiso 1 1 calc R . . . .
H12B H 0.448881 0.629548 0.299571 0.062 Uiso 1 1 calc R . . . .
C13 C 0.3455(3) 0.6142(3) 0.1450(2) 0.0780(8) Uani 1 1 d . . . . .
H13A H 0.270832 0.558310 0.094497 0.117 Uiso 1 1 calc GR . . . .
H13B H 0.423627 0.629411 0.122191 0.117 Uiso 1 1 calc GR . . . .
H13C H 0.324216 0.681165 0.151935 0.117 Uiso 1 1 calc GR . . . .
C14 C 0.26097(17) 0.39432(15) 0.38523(14) 0.0390(4) Uani 1 1 d . . . . .
C15 C 0.27875(17) 0.35218(15) 0.47953(13) 0.0383(4) Uani 1 1 d . . . . .
C16 C 0.2251(2) 0.32372(18) 0.29313(15) 0.0474(4) Uani 1 1 d . . . . .
H16 H 0.207522 0.349965 0.229024 0.057 Uiso 1 1 calc R . . . .
C17 C 0.2157(2) 0.21644(18) 0.29693(16) 0.0517(5) Uani 1 1 d . . . . .
H17 H 0.183447 0.167685 0.234353 0.062 Uiso 1 1 calc R . . . .
C18 C 0.2519(2) 0.17615(17) 0.38960(16) 0.0484(4) Uani 1 1 d . . . . .
H18 H 0.251573 0.103120 0.389927 0.058 Uiso 1 1 calc R . . . .
C19 C 0.28802(18) 0.24473(16) 0.48005(14) 0.0418(4) Uani 1 1 d . . . . .
C21 C 0.3450(2) 0.11307(17) 0.58222(17) 0.0550(5) Uani 1 1 d . . . . .
H21A H 0.397841 0.097348 0.541318 0.082 Uiso 1 1 calc GR . . . .
H21B H 0.255237 0.060324 0.556616 0.082 Uiso 1 1 calc GR . . . .
H21C H 0.384890 0.107546 0.654262 0.082 Uiso 1 1 calc GR . . . .
C22 C 0.29393(16) 0.42022(15) 0.57029(13) 0.0356(4) Uani 1 1 d . . . . .
C23 C 0.26815(18) 0.38289(15) 0.66135(14) 0.0388(4) Uani 1 1 d . . . . .
C24 C 0.17857(19) 0.27735(16) 0.66305(15) 0.0449(4) Uani 1 1 d . . . . .
C26 C -0.0104(3) 0.1271(2) 0.5667(2) 0.0695(7) Uani 1 1 d . . . . .
H26A H -0.064210 0.097806 0.495221 0.104 Uiso 1 1 calc GR . . . .
H26B H -0.064227 0.147164 0.604259 0.104 Uiso 1 1 calc GR . . . .
H26C H 0.022960 0.071611 0.598733 0.104 Uiso 1 1 calc GR . . . .
C27 C 0.1728(2) 0.24152(18) 0.75419(17) 0.0560(5) Uani 1 1 d . . . . .
H27 H 0.114500 0.171238 0.755160 0.067 Uiso 1 1 calc R . . . .
C28 C 0.2544(3) 0.31008(19) 0.84617(17) 0.0579(5) Uani 1 1 d . . . . .
H28 H 0.258555 0.282094 0.909257 0.069 Uiso 1 1 calc R . . . .
C29 C 0.3277(2) 0.41557(17) 0.84783(15) 0.0489(5) Uani 1 1 d . . . . .
H29 H 0.377373 0.461675 0.911459 0.059 Uiso 1 1 calc R . . . .
C30 C 0.32970(18) 0.45608(15) 0.75455(14) 0.0393(4) Uani 1 1 d . . . . .
C31 C 0.5656(2) 0.84754(15) 0.93388(14) 0.0438(4) Uani 1 1 d . . . . .
C32 C 0.6862(2) 0.92359(19) 0.94188(17) 0.0567(5) Uani 1 1 d . . . . .
H32 H 0.722517 0.924385 0.887115 0.068 Uiso 1 1 calc R . . . .
C33 C 0.7537(2) 0.99864(19) 1.03018(19) 0.0610(6) Uani 1 1 d . . . . .
H33 H 0.836971 1.050959 1.036188 0.073 Uiso 1 1 calc R . . . .
C34 C 0.7008(2) 0.99807(17) 1.10981(16) 0.0526(5) Uani 1 1 d . . . . .
C35 C 0.5782(2) 0.92400(17) 1.10039(16) 0.0531(5) Uani 1 1 d . . . . .
H35 H 0.540740 0.924964 1.154299 0.064 Uiso 1 1 calc R . . . .
C36 C 0.5103(2) 0.84858(17) 1.01258(16) 0.0497(5) Uani 1 1 d . . . . .
H36 H 0.425995 0.797537 1.005898 0.060 Uiso 1 1 calc R . . . .
C37 C 0.7785(3) 1.07869(19) 1.20510(19) 0.0636(6) Uani 1 1 d D U . . .
B1 B 0.4443(3) 0.64480(19) 0.85985(17) 0.0489(5) Uani 1 1 d . . . . .
F6A F 0.7553(8) 1.2037(3) 0.7287(4) 0.130(2) Uani 0.682(9) 1 d D U P B 1
F6B F 0.7800(8) 1.1927(7) 0.7021(10) 0.086(3) Uani 0.318(9) 1 d D U P B 2
F7A F 0.8028(6) 1.0503(6) 0.7547(5) 0.0827(17) Uani 0.682(9) 1 d D U P B 1
F7B F 0.7856(13) 1.0379(10) 0.7554(7) 0.073(3) Uani 0.318(9) 1 d D U P B 2
F8A F 0.6024(5) 1.0553(6) 0.7428(5) 0.1296(19) Uani 0.682(9) 1 d D U P B 1
F8B F 0.6356(13) 1.1104(10) 0.7658(11) 0.1296(19) Uani 0.318(9) 1 d D U P B 2
F9A F 0.6695(6) 1.0686(5) 0.6032(2) 0.1076(17) Uani 0.682(9) 1 d D U P B 1
F9B F 0.6276(14) 1.0356(10) 0.6225(10) 0.173(7) Uani 0.318(9) 1 d D U P B 2
B2 B 0.7077(3) 1.0942(2) 0.7073(2) 0.0549(6) Uani 1 1 d D U . . .

loop_
_atom_site_aniso_label
_atom_site_aniso_U_11
_atom_site_aniso_U_22
_atom_site_aniso_U_33
_atom_site_aniso_U_23
_atom_site_aniso_U_13
_atom_site_aniso_U_12
F1 0.0967(11) 0.0556(7) 0.0600(8) 0.0014(6) 0.0513(8) 0.0028(7)
F2 0.0873(10) 0.0504(7) 0.0490(7) 0.0126(6) -0.0101(6) 0.0159(7)
F3A 0.17(2) 0.067(8) 0.054(8) 0.010(6) -0.028(11) 0.008(10)
F3B 0.1014(14) 0.0785(16) 0.0654(12) -0.0138(11) 0.0287(10) 0.0227(12)
F4A 0.1014(14) 0.0785(16) 0.0654(12) -0.0138(11) 0.0287(10) 0.0227(12)
F4B 0.0875(19) 0.138(3) 0.095(2) -0.0497(19) -0.0216(14) 0.055(2)
F5A 0.071(7) 0.088(11) 0.050(7) -0.006(7) 0.007(6) -0.027(7)
F5B 0.227(4) 0.0475(11) 0.0760(16) 0.0003(10) 0.022(2) -0.0091(18)
O20 0.0504(7) 0.0416(7) 0.0441(7) 0.0111(5) 0.0122(6) 0.0213(6)
O25 0.0431(7) 0.0478(8) 0.0522(8) 0.0033(6) 0.0154(6) 0.0052(6)
N1 0.0402(8) 0.0399(8) 0.0341(7) 0.0110(6) 0.0141(6) 0.0147(6)
N2 0.0488(9) 0.0415(8) 0.0377(8) 0.0086(6) 0.0165(7) 0.0158(7)
N10 0.0427(8) 0.0496(9) 0.0338(7) 0.0117(6) 0.0122(6) 0.0223(7)
C3 0.0329(8) 0.0434(9) 0.0343(8) 0.0110(7) 0.0127(7) 0.0178(7)
C4 0.0412(9) 0.0423(9) 0.0395(9) 0.0122(7) 0.0157(7) 0.0178(7)
C5 0.0474(10) 0.0416(9) 0.0419(10) 0.0117(7) 0.0192(8) 0.0175(8)
C6 0.0466(10) 0.0440(10) 0.0429(10) 0.0157(8) 0.0171(8) 0.0190(8)
C7 0.0496(10) 0.0488(10) 0.0376(9) 0.0172(8) 0.0166(8) 0.0233(8)
C8 0.0341(8) 0.0478(10) 0.0356(9) 0.0112(7) 0.0123(7) 0.0194(7)
C9 0.0315(8) 0.0430(9) 0.0370(9) 0.0112(7) 0.0132(7) 0.0188(7)
C11 0.0472(10) 0.0576(11) 0.0341(9) 0.0144(8) 0.0118(8) 0.0243(9)
C12 0.0542(12) 0.0624(13) 0.0470(11) 0.0160(9) 0.0219(9) 0.0257(10)
C13 0.0892(19) 0.112(2) 0.0577(14) 0.0410(15) 0.0410(14) 0.0482(17)
C14 0.0349(8) 0.0495(10) 0.0380(9) 0.0087(8) 0.0120(7) 0.0206(7)
C15 0.0347(8) 0.0440(9) 0.0375(9) 0.0070(7) 0.0123(7) 0.0141(7)
C16 0.0499(11) 0.0594(12) 0.0366(9) 0.0070(8) 0.0115(8) 0.0255(9)
C17 0.0534(11) 0.0560(12) 0.0436(10) -0.0009(9) 0.0127(9) 0.0190(9)
C18 0.0489(11) 0.0483(11) 0.0498(11) 0.0032(8) 0.0143(9) 0.0205(9)
C19 0.0378(9) 0.0480(10) 0.0416(9) 0.0084(8) 0.0118(7) 0.0172(8)
C21 0.0695(14) 0.0432(11) 0.0556(12) 0.0147(9) 0.0179(10) 0.0238(10)
C22 0.0300(8) 0.0446(9) 0.0360(8) 0.0100(7) 0.0105(6) 0.0171(7)
C23 0.0397(9) 0.0422(9) 0.0385(9) 0.0107(7) 0.0140(7) 0.0168(7)
C24 0.0447(10) 0.0448(10) 0.0470(10) 0.0089(8) 0.0190(8) 0.0128(8)
C26 0.0596(14) 0.0559(13) 0.0744(16) 0.0006(12) 0.0214(12) -0.0051(11)
C27 0.0638(13) 0.0477(11) 0.0555(12) 0.0142(9) 0.0260(10) 0.0096(10)
C28 0.0753(15) 0.0551(12) 0.0449(11) 0.0189(9) 0.0264(10) 0.0157(11)
C29 0.0588(12) 0.0483(11) 0.0385(10) 0.0133(8) 0.0168(9) 0.0141(9)
C30 0.0414(9) 0.0412(9) 0.0389(9) 0.0117(7) 0.0153(7) 0.0156(7)
C31 0.0545(11) 0.0399(9) 0.0396(9) 0.0089(7) 0.0159(8) 0.0181(8)
C32 0.0575(13) 0.0589(13) 0.0530(12) 0.0048(10) 0.0248(10) 0.0124(10)
C33 0.0586(13) 0.0542(12) 0.0623(14) 0.0003(10) 0.0217(11) 0.0068(10)
C34 0.0647(13) 0.0453(11) 0.0475(11) 0.0069(9) 0.0146(10) 0.0209(10)
C35 0.0714(14) 0.0483(11) 0.0446(10) 0.0087(9) 0.0254(10) 0.0202(10)
C36 0.0588(12) 0.0457(11) 0.0461(10) 0.0095(8) 0.0220(9) 0.0140(9)
C37 0.0766(16) 0.0507(12) 0.0576(13) 0.0011(10) 0.0164(12) 0.0184(11)
B1 0.0646(14) 0.0448(12) 0.0353(10) 0.0109(9) 0.0165(10) 0.0140(10)
F6A 0.215(6) 0.0486(16) 0.081(2) 0.0036(15) -0.028(3) 0.048(3)
F6B 0.066(4) 0.063(5) 0.135(9) 0.054(5) 0.036(5) 0.018(3)
F7A 0.074(2) 0.090(3) 0.093(4) 0.026(2) 0.020(2) 0.043(2)
F7B 0.139(9) 0.053(4) 0.043(4) 0.017(3) 0.024(4) 0.056(5)
F8A 0.126(3) 0.130(4) 0.209(4) 0.109(4) 0.119(3) 0.076(3)
F8B 0.126(3) 0.130(4) 0.209(4) 0.109(4) 0.119(3) 0.076(3)
F9A 0.172(5) 0.128(4) 0.0439(14) 0.0066(17) 0.017(2) 0.097(3)
F9B 0.135(8) 0.106(7) 0.200(10) -0.098(8) -0.092(8) 0.078(6)
B2 0.0681(15) 0.0480(13) 0.0567(13) 0.0144(10) 0.0242(12) 0.0254(11)

loop_
_atom_type_symbol
_atom_type_description
_atom_type_scat_dispersion_real
_atom_type_scat_dispersion_imag
_atom_type_scat_source
C C 0.0181 0.0091 'International Tables Vol C Tables 4.2.6.8 and 6.1.1.4'
H H 0.0000 0.0000 'International Tables Vol C Tables 4.2.6.8 and 6.1.1.4'
B B 0.0090 0.0039 'International Tables Vol C Tables 4.2.6.8 and 6.1.1.4'
F F 0.0727 0.0534 'International Tables Vol C Tables 4.2.6.8 and 6.1.1.4'
N N 0.0311 0.0180 'International Tables Vol C Tables 4.2.6.8 and 6.1.1.4'
O O 0.0492 0.0322 'International Tables Vol C Tables 4.2.6.8 and 6.1.1.4'

loop_
_exptl_crystal_face_index_h
_exptl_crystal_face_index_k
_exptl_crystal_face_index_l
_exptl_crystal_face_perp_dist
0 1 0 0.0831
0 -1 2 0.0742
0 0 -1 0.0457
-1 0 0 0.0107
1 0 0 0.0030
0 -1 0 0.1270

loop_
_geom_angle_atom_site_label_1
_geom_angle_atom_site_label_2
_geom_angle_atom_site_label_3
_geom_angle
_geom_angle_site_symmetry_1
_geom_angle_site_symmetry_3
_geom_angle_publ_flag
C19 O20 C21 118.30(15) . . ?
C24 O25 C26 117.47(17) . . ?
C3 N1 C30 120.15(15) . . ?
C3 N1 B1 122.16(15) . . ?
C30 N1 B1 117.11(14) . . ?
C5 N2 C31 120.10(16) . . ?
C5 N2 B1 122.70(16) . . ?
C31 N2 B1 117.14(15) . . ?
C8 N10 C11 119.13(16) . . ?
C8 N10 C14 121.46(15) . . ?
C14 N10 C11 119.11(15) . . ?
N1 C3 C4 120.57(16) . . ?
N1 C3 C9 120.45(16) . . ?
C4 C3 C9 118.95(15) . . ?
C5 C4 C3 121.40(16) . . ?
C5 C4 C6 119.42(17) . . ?
C6 C4 C3 119.18(17) . . ?
N2 C5 C4 122.94(17) . . ?
N2 C5 H5 118.5 . . ?
C4 C5 H5 118.5 . . ?
C4 C6 H6 118.7 . . ?
C7 C6 C4 122.61(17) . . ?
C7 C6 H6 118.7 . . ?
C6 C7 H7 120.1 . . ?
C6 C7 C8 119.76(16) . . ?
C8 C7 H7 120.1 . . ?
N10 C8 C7 121.78(16) . . ?
N10 C8 C9 118.57(16) . . ?
C7 C8 C9 119.54(16) . . ?
C8 C9 C3 119.85(16) . . ?
C22 C9 C3 119.71(15) . . ?
C22 C9 C8 120.42(16) . . ?
N10 C11 H11A 109.4 . . ?
N10 C11 H11B 109.4 . . ?
N10 C11 C12 111.17(15) . . ?
H11A C11 H11B 108.0 . . ?
C12 C11 H11A 109.4 . . ?
C12 C11 H11B 109.4 . . ?
C11 C12 H12A 109.4 . . ?
C11 C12 H12B 109.4 . . ?
C11 C12 C13 110.99(18) . . ?
H12A C12 H12B 108.0 . . ?
C13 C12 H12A 109.4 . . ?
C13 C12 H12B 109.4 . . ?
C12 C13 H13A 109.5 . . ?
C12 C13 H13B 109.5 . . ?
C12 C13 H13C 109.5 . . ?
H13A C13 H13B 109.5 . . ?
H13A C13 H13C 109.5 . . ?
H13B C13 H13C 109.5 . . ?
N10 C14 C15 119.29(16) . . ?
N10 C14 C16 121.19(16) . . ?
C16 C14 C15 119.52(17) . . ?
C14 C15 C19 117.88(16) . . ?
C14 C15 C22 118.91(16) . . ?
C22 C15 C19 123.12(16) . . ?
C14 C16 H16 120.4 . . ?
C17 C16 C14 119.25(18) . . ?
C17 C16 H16 120.4 . . ?
C16 C17 H17 118.8 . . ?
C16 C17 C18 122.49(19) . . ?
C18 C17 H17 118.8 . . ?
C17 C18 H18 120.8 . . ?
C19 C18 C17 118.46(19) . . ?
C19 C18 H18 120.8 . . ?
O20 C19 C15 114.77(16) . . ?
O20 C19 C18 124.44(17) . . ?
C18 C19 C15 120.69(17) . . ?
O20 C21 H21A 109.5 . . ?
O20 C21 H21B 109.5 . . ?
O20 C21 H21C 109.5 . . ?
H21A C21 H21B 109.5 . . ?
H21A C21 H21C 109.5 . . ?
H21B C21 H21C 109.5 . . ?
C9 C22 C15 116.85(16) . . ?
C9 C22 C23 117.40(16) . . ?
C15 C22 C23 125.75(16) . . ?
C22 C23 C24 124.04(17) . . ?
C30 C23 C22 118.18(16) . . ?
C30 C23 C24 117.71(16) . . ?
O25 C24 C23 115.01(17) . . ?
O25 C24 C27 124.26(18) . . ?
C27 C24 C23 120.63(19) . . ?
O25 C26 H26A 109.5 . . ?
O25 C26 H26B 109.5 . . ?
O25 C26 H26C 109.5 . . ?
H26A C26 H26B 109.5 . . ?
H26A C26 H26C 109.5 . . ?
H26B C26 H26C 109.5 . . ?
C24 C27 H27 120.5 . . ?
C24 C27 C28 118.98(19) . . ?
C28 C27 H27 120.5 . . ?
C27 C28 H28 119.0 . . ?
C29 C28 C27 121.98(19) . . ?
C29 C28 H28 119.0 . . ?
C28 C29 H29 120.2 . . ?
C28 C29 C30 119.66(19) . . ?
C30 C29 H29 120.2 . . ?
N1 C30 C23 120.38(15) . . ?
N1 C30 C29 120.50(17) . . ?
C29 C30 C23 119.11(17) . . ?
C32 C31 N2 119.46(17) . . ?
C32 C31 C36 120.31(19) . . ?
C36 C31 N2 120.23(18) . . ?
C31 C32 H32 120.3 . . ?
C31 C32 C33 119.5(2) . . ?
C33 C32 H32 120.3 . . ?
C32 C33 H33 119.8 . . ?
C32 C33 C34 120.4(2) . . ?
C34 C33 H33 119.8 . . ?
C33 C34 C37 118.8(2) . . ?
C35 C34 C33 120.0(2) . . ?
C35 C34 C37 121.2(2) . . ?
C34 C35 H35 120.0 . . ?
C36 C35 C34 119.9(2) . . ?
C36 C35 H35 120.0 . . ?
C31 C36 H36 120.1 . . ?
C35 C36 C31 119.8(2) . . ?
C35 C36 H36 120.1 . . ?
F3A C37 F5A 101.8(9) . . ?
F3A C37 C34 108.5(9) . . ?
F3B C37 C34 113.2(2) . . ?
F4A C37 F3A 106.0(10) . . ?
F4A C37 F5A 107.2(9) . . ?
F4A C37 C34 115.5(7) . . ?
F4B C37 F3B 104.9(3) . . ?
F4B C37 F5B 108.9(3) . . ?
F4B C37 C34 113.3(2) . . ?
F5A C37 C34 116.5(7) . . ?
F5B C37 F3B 104.2(3) . . ?
F5B C37 C34 111.7(2) . . ?
F1 B1 N1 108.79(18) . . ?
F1 B1 N2 108.32(18) . . ?
F2 B1 F1 112.50(18) . . ?
F2 B1 N1 109.68(18) . . ?
F2 B1 N2 107.50(18) . . ?
N2 B1 N1 110.02(15) . . ?
F6A B2 F7A 110.5(4) . . ?
F6A B2 F8A 109.3(4) . . ?
F6A B2 F9A 106.8(4) . . ?
F6B B2 F7B 110.3(7) . . ?
F6B B2 F8B 104.0(6) . . ?
F8A B2 F7A 108.4(4) . . ?
F8B B2 F7B 109.1(7) . . ?
F9A B2 F7A 111.2(4) . . ?
F9A B2 F8A 110.6(4) . . ?
F9B B2 F6B 117.0(8) . . ?
F9B B2 F7B 108.5(6) . . ?
F9B B2 F8B 107.6(8) . . ?

loop_
_geom_bond_atom_site_label_1
_geom_bond_atom_site_label_2
_geom_bond_distance
_geom_bond_site_symmetry_2
_geom_bond_publ_flag
F1 B1 1.376(3) . ?
F2 B1 1.370(3) . ?
F3A C37 1.286(11) . ?
F3B C37 1.344(3) . ?
F4A C37 1.231(11) . ?
F4B C37 1.305(4) . ?
F5A C37 1.299(10) . ?
F5B C37 1.310(3) . ?
O20 C19 1.353(2) . ?
O20 C21 1.431(2) . ?
O25 C24 1.360(2) . ?
O25 C26 1.429(3) . ?
N1 C3 1.357(2) . ?
N1 C30 1.399(2) . ?
N1 B1 1.574(3) . ?
N2 C5 1.301(2) . ?
N2 C31 1.442(2) . ?
N2 B1 1.568(3) . ?
N10 C8 1.367(2) . ?
N10 C11 1.485(2) . ?
N10 C14 1.387(2) . ?
C3 C4 1.413(3) . ?
C3 C9 1.429(2) . ?
C4 C5 1.407(3) . ?
C4 C6 1.410(2) . ?
C5 H5 0.9500 . ?
C6 H6 0.9500 . ?
C6 C7 1.362(3) . ?
C7 H7 0.9500 . ?
C7 C8 1.413(3) . ?
C8 C9 1.427(2) . ?
C9 C22 1.409(2) . ?
C11 H11A 0.9900 . ?
C11 H11B 0.9900 . ?
C11 C12 1.521(3) . ?
C12 H12A 0.9900 . ?
C12 H12B 0.9900 . ?
C12 C13 1.526(3) . ?
C13 H13A 0.9800 . ?
C13 H13B 0.9800 . ?
C13 H13C 0.9800 . ?
C14 C15 1.416(2) . ?
C14 C16 1.407(3) . ?
C15 C19 1.435(3) . ?
C15 C22 1.431(2) . ?
C16 H16 0.9500 . ?
C16 C17 1.373(3) . ?
C17 H17 0.9500 . ?
C17 C18 1.401(3) . ?
C18 H18 0.9500 . ?
C18 C19 1.375(3) . ?
C21 H21A 0.9800 . ?
C21 H21B 0.9800 . ?
C21 H21C 0.9800 . ?
C22 C23 1.434(2) . ?
C23 C24 1.436(3) . ?
C23 C30 1.414(3) . ?
C24 C27 1.367(3) . ?
C26 H26A 0.9800 . ?
C26 H26B 0.9800 . ?
C26 H26C 0.9800 . ?
C27 H27 0.9500 . ?
C27 C28 1.402(3) . ?
C28 H28 0.9500 . ?
C28 C29 1.362(3) . ?
C29 H29 0.9500 . ?
C29 C30 1.411(2) . ?
C31 C32 1.379(3) . ?
C31 C36 1.391(3) . ?
C32 H32 0.9500 . ?
C32 C33 1.382(3) . ?
C33 H33 0.9500 . ?
C33 C34 1.382(3) . ?
C34 C35 1.381(3) . ?
C34 C37 1.494(3) . ?
C35 H35 0.9500 . ?
C35 C36 1.380(3) . ?
C36 H36 0.9500 . ?
F6A B2 1.343(5) . ?
F6B B2 1.306(7) . ?
F7A B2 1.383(5) . ?
F7B B2 1.362(8) . ?
F8A B2 1.368(5) . ?
F8B B2 1.342(9) . ?
F9A B2 1.363(4) . ?
F9B B2 1.283(8) . ?

loop_
_platon_squeeze_void_nr
_platon_squeeze_void_average_x
_platon_squeeze_void_average_y
_platon_squeeze_void_average_z
_platon_squeeze_void_volume
_platon_squeeze_void_count_electrons
_platon_squeeze_void_content
1 0.000 0.495 0.957 405 129 ' '

loop_
_exptl_oxdiff_crystal_face_indexfrac_h
_exptl_oxdiff_crystal_face_indexfrac_k
_exptl_oxdiff_crystal_face_indexfrac_l
_exptl_oxdiff_crystal_face_x
_exptl_oxdiff_crystal_face_y
_exptl_oxdiff_crystal_face_z
0.0001 0.9998 0.0007 -0.1033 0.0548 0.0464
-0.0003 -1.0000 1.9994 0.1726 -0.0342 0.1789
0.0001 0.0001 -1.0000 -0.0347 -0.0103 -0.1126
-0.9996 0.0001 -0.0008 -0.0280 -0.1466 -0.0279
0.9996 -0.0001 0.0008 0.0280 0.1466 0.0279
-0.0001 -0.9998 -0.0007 0.1033 -0.0548 -0.0464
